data_4304233
loop_
_publ_author_name
'Nathan J. Silvernail'
'Jeffrey W. Pavlik'
'Bruce C. Noll'
'Charles E. Schulz'
'W. Robert Scheidt'

_publ_contact_author_address
;Dept. of Chemistry and Biochemistry                    
251 Nieuwland Science Hall
University of Notre Dame                         
Notre Dame, IN 46556-5670     
;
_publ_contact_author_email scheidt.1@nd.edu
_publ_contact_author_fax '01 574 631 4044'
_publ_contact_author_name 'W. Robert Scheidt'
_publ_contact_author_phone '01 574 631 6816'
_publ_section_title
;
Reversible NO Motion in Crystalline [Fe(Porph)(1-MeIm)(NO)] Derivatives
;
_journal_name_full 'Inorganic Chemistry'
_journal_page_first 912
_journal_page_last 920
_journal_paper_doi 10.1021/ic701700p
_journal_volume 47
_journal_year 2008
_chemical_formula_moiety 'C48 H30 F4 Fe N7 O'
_chemical_formula_sum 'C48 H30 F4 Fe N7 O'
_chemical_formula_weight 852.64
_chemical_name_common '[Fe(TPFP)(NO)(1-MeIm)]'
_chemical_name_systematic
; 
 ? 
;
_space_group_IT_number 14
_symmetry_cell_setting monoclinic
_symmetry_Int_Tables_number 14
_symmetry_space_group_name_Hall '-P 2yn'
_symmetry_space_group_name_H-M 'P 1 21/n 1'
_atom_sites_solution_hydrogens geom
_atom_sites_solution_primary direct
_atom_sites_solution_secondary difmap
_audit_creation_method SHELXL-97
_cell_angle_alpha 90.00
_cell_angle_beta 98.055(2)
_cell_angle_gamma 90.00
_cell_formula_units_Z 4
_cell_length_a 14.1689(4)
_cell_length_b 18.8076(5)
_cell_length_c 14.8831(5)
_cell_measurement_reflns_used 5661
_cell_measurement_temperature 150(2)
_cell_measurement_theta_max 30.82
_cell_measurement_theta_min 2.57
_cell_volume 3927.0(2)
_computing_cell_refinement 'APEX2/SAINT (Bruker, 2004)'
_computing_data_collection 'APEX2 (Bruker, 2004)'
_computing_data_reduction 'SAINT/XPREP (Bruker, 2004; Sheldrick, 2001)'
_computing_molecular_graphics 'Platon (Spek, 2004)'
_computing_publication_material 'XCIF (Sheldrick, 2001)'
_computing_structure_refinement 'SHELXL-97 (Sheldrick, 1997)'
_computing_structure_solution 'SHELXS-97 (Sheldrick, 1990)'
_diffrn_ambient_temperature 150(2)
_diffrn_detector_area_resol_mean 8.33
_diffrn_measured_fraction_theta_full 1.000
_diffrn_measured_fraction_theta_max 1.000
_diffrn_measurement_device_type 'Bruker x8 Apex II CCD Diffractometer'
_diffrn_measurement_method '\w and \f scans'
_diffrn_radiation_monochromator graphite
_diffrn_radiation_source 'fine-focus sealed tube'
_diffrn_radiation_type MoK\a
_diffrn_radiation_wavelength 0.71073
_diffrn_reflns_av_R_equivalents 0.0425
_diffrn_reflns_av_sigmaI/netI 0.0399
_diffrn_reflns_limit_h_max 20
_diffrn_reflns_limit_h_min -20
_diffrn_reflns_limit_k_max 26
_diffrn_reflns_limit_k_min -24
_diffrn_reflns_limit_l_max 21
_diffrn_reflns_limit_l_min -21
_diffrn_reflns_number 54325
_diffrn_reflns_theta_full 30.51
_diffrn_reflns_theta_max 30.51
_diffrn_reflns_theta_min 1.76
_exptl_absorpt_coefficient_mu 0.452
_exptl_absorpt_correction_T_max 0.9516
_exptl_absorpt_correction_T_min 0.7934
_exptl_absorpt_correction_type multi-scan
_exptl_absorpt_process_details 'Blessing, R.H. ACTA Cryst. (1995) A51, 33-38'
_exptl_crystal_colour purple
_exptl_crystal_density_diffrn 1.442
_exptl_crystal_density_method 'not measured'
_exptl_crystal_description hexagonal
_exptl_crystal_F_000 1748
_exptl_crystal_recrystallization_method 'vapor diffusion (chloroform/isopropanol)'
_exptl_crystal_size_max 0.54
_exptl_crystal_size_mid 0.27
_exptl_crystal_size_min 0.11
_refine_diff_density_max .464
_refine_diff_density_min -.428
_refine_diff_density_rms .063
_refine_ls_extinction_method none
_refine_ls_goodness_of_fit_ref 1.013
_refine_ls_hydrogen_treatment constr
_refine_ls_matrix_type full
_refine_ls_number_parameters 555
_refine_ls_number_reflns 11991
_refine_ls_number_restraints 0
_refine_ls_restrained_S_all 1.013
_refine_ls_R_factor_all 0.0765
_refine_ls_R_factor_gt 0.0463
_refine_ls_shift/su_max 0.002
_refine_ls_shift/su_mean 0.000
_refine_ls_structure_factor_coef Fsqd
_refine_ls_weighting_details 'calc w=1/[\s^2^(Fo^2^)+(0.0513P)^2^+2.6790P] where P=(Fo^2^+2Fc^2^)/3'
_refine_ls_weighting_scheme calc
_refine_ls_wR_factor_gt 0.1099
_refine_ls_wR_factor_ref 0.1260
_reflns_number_gt 8323
_reflns_number_total 11991
_reflns_threshold_expression >2sigma(I)
_cod_data_source_file ic701700p-file018.cif
_cod_data_source_block '[FeTPfP1MeImNO]-mono(_ns33i_150'
_cod_original_sg_symbol_H-M 'P 21/n'
_cod_database_code 4304233

loop_
_symmetry_equiv_pos_as_xyz
'x, y, z'
'-x+1/2, y+1/2, -z+1/2'
'-x, -y, -z'
'x-1/2, -y-1/2, z-1/2'

loop_
_atom_site_label
_atom_site_type_symbol
_atom_site_fract_x
_atom_site_fract_y
_atom_site_fract_z
_atom_site_U_iso_or_equiv
_atom_site_adp_type
_atom_site_occupancy
_atom_site_symmetry_multiplicity
_atom_site_calc_flag
_atom_site_refinement_flags
_atom_site_disorder_assembly
_atom_site_disorder_group
Fe1 Fe 0.690785(17) 0.112116(12) 0.721354(16) 0.01712(7) Uani 1 1 d . A .
N1 N 0.63414(10) 0.11821(7) 0.59169(10) 0.0192(3) Uani 1 1 d . . .
N2 N 0.56111(10) 0.11995(7) 0.75826(10) 0.0187(3) Uani 1 1 d . . .
N3 N 0.75004(10) 0.11441(7) 0.85165(10) 0.0194(3) Uani 1 1 d . . .
N4 N 0.82270(10) 0.10905(7) 0.68452(10) 0.0190(3) Uani 1 1 d . . .
C(M1 C 0.46364(12) 0.11784(9) 0.60825(12) 0.0195(3) Uani 1 1 d . . .
C(M2 C 0.60465(13) 0.12217(9) 0.92400(12) 0.0201(3) Uani 1 1 d . . .
C(M3 C 0.92060(13) 0.10838(9) 0.83430(12) 0.0208(3) Uani 1 1 d . . .
C(M4 C 0.78003(13) 0.11884(9) 0.51917(12) 0.0214(3) Uani 1 1 d . . .
C(A1 C 0.68189(13) 0.12202(9) 0.51790(12) 0.0202(3) Uani 1 1 d . . .
C(A2 C 0.53885(13) 0.12030(8) 0.55756(12) 0.0201(3) Uani 1 1 d . . .
C(A3 C 0.47549(12) 0.11598(9) 0.70250(12) 0.0200(3) Uani 1 1 d . . .
C(A4 C 0.53934(12) 0.11875(9) 0.84487(12) 0.0200(3) Uani 1 1 d . . .
C(A5 C 0.70303(13) 0.12143(9) 0.92547(12) 0.0204(3) Uani 1 1 d . . .
C(A6 C 0.84537(12) 0.11500(9) 0.88501(12) 0.0201(3) Uani 1 1 d . . .
C(A7 C 0.90817(12) 0.10402(9) 0.74030(12) 0.0202(3) Uani 1 1 d . . .
C(A8 C 0.84481(12) 0.11080(9) 0.59800(12) 0.0202(3) Uani 1 1 d . . .
C(B1 C 0.61509(14) 0.12800(10) 0.43613(13) 0.0245(4) Uani 1 1 d . . .
H(B1 H 0.6303 0.1321 0.3762 0.029 Uiso 1 1 calc R . .
C(B2 C 0.52705(14) 0.12664(9) 0.46019(12) 0.0241(4) Uani 1 1 d . . .
H(B2 H 0.4684 0.1293 0.4206 0.029 Uiso 1 1 calc R . .
C(B3 C 0.39860(13) 0.11099(10) 0.75585(13) 0.0249(4) Uani 1 1 d . . .
H(B3 H 0.3327 0.1070 0.7335 0.030 Uiso 1 1 calc R . .
C(B4 C 0.43815(13) 0.11313(10) 0.84398(13) 0.0244(4) Uani 1 1 d . . .
H(B4 H 0.4053 0.1113 0.8954 0.029 Uiso 1 1 calc R . .
C(B5 C 0.77045(13) 0.12826(10) 1.00690(13) 0.0248(4) Uani 1 1 d . . .
H(B5 H 0.7560 0.1346 1.0668 0.030 Uiso 1 1 calc R . .
C(B6 C 0.85810(13) 0.12388(10) 0.98157(12) 0.0247(4) Uani 1 1 d . . .
H(B6 H 0.9172 0.1263 1.0205 0.030 Uiso 1 1 calc R . .
C(B7 C 0.98495(13) 0.10006(10) 0.68686(13) 0.0253(4) Uani 1 1 d . . .
H(B7 H 1.0508 0.0955 0.7093 0.030 Uiso 1 1 calc R . .
C(B8 C 0.94608(13) 0.10396(10) 0.59883(13) 0.0255(4) Uani 1 1 d . . .
H(B8 H 0.9791 0.1025 0.5475 0.031 Uiso 1 1 calc R . .
F10 F 0.09505(9) 0.13271(8) 0.41601(10) 0.0507(4) Uani 1 1 d . . .
C11 C 0.36471(13) 0.12058(9) 0.55820(12) 0.0217(3) Uani 1 1 d . . .
C12 C 0.32743(14) 0.06481(10) 0.50399(14) 0.0279(4) Uani 1 1 d . . .
H12 H 0.3648 0.0233 0.4998 0.033 Uiso 1 1 calc R . .
C13 C 0.23675(14) 0.06842(10) 0.45576(14) 0.0305(4) Uani 1 1 d . . .
H13 H 0.2115 0.0300 0.4185 0.037 Uiso 1 1 calc R . .
C14 C 0.18440(14) 0.12841(12) 0.46296(15) 0.0337(5) Uani 1 1 d . . .
C15 C 0.21842(18) 0.18458(14) 0.5156(2) 0.0584(8) Uani 1 1 d . . .
H15 H 0.1806 0.2259 0.5192 0.070 Uiso 1 1 calc R . .
C16 C 0.30912(17) 0.18011(12) 0.56362(19) 0.0474(7) Uani 1 1 d . . .
H16 H 0.3335 0.2187 0.6010 0.057 Uiso 1 1 calc R . .
F20 F 0.48074(9) 0.15971(7) 1.26095(8) 0.0374(3) Uani 1 1 d . . .
C21 C 0.56741(13) 0.12947(9) 1.01238(12) 0.0216(3) Uani 1 1 d . . .
C22 C 0.52567(13) 0.19283(10) 1.03338(13) 0.0242(4) Uani 1 1 d . . .
H22 H 0.5177 0.2299 0.9896 0.029 Uiso 1 1 calc R . .
C23 C 0.49536(14) 0.20333(10) 1.11686(13) 0.0281(4) Uani 1 1 d . . .
H23 H 0.4672 0.2470 1.1311 0.034 Uiso 1 1 calc R . .
C24 C 0.50737(13) 0.14863(11) 1.17834(13) 0.0273(4) Uani 1 1 d . . .
C25 C 0.54572(16) 0.08428(11) 1.15995(14) 0.0338(5) Uani 1 1 d . . .
H25 H 0.5517 0.0471 1.2035 0.041 Uiso 1 1 calc R . .
C26 C 0.57557(15) 0.07502(10) 1.07595(14) 0.0312(4) Uani 1 1 d . . .
H26 H 0.6020 0.0307 1.0617 0.037 Uiso 1 1 calc R . .
F30 F 1.29287(9) 0.12707(8) 1.01814(10) 0.0486(4) Uani 1 1 d . . .
C31 C 1.01968(12) 0.11203(9) 0.88367(12) 0.0215(3) Uani 1 1 d . . .
C32 C 1.07480(14) 0.05205(10) 0.90383(15) 0.0316(4) Uani 1 1 d . . .
H32 H 1.0492 0.0066 0.8864 0.038 Uiso 1 1 calc R . .
C33 C 1.16715(15) 0.05703(11) 0.94926(17) 0.0376(5) Uani 1 1 d . . .
H33 H 1.2048 0.0156 0.9629 0.045 Uiso 1 1 calc R . .
C34 C 1.20258(14) 0.12242(12) 0.97386(15) 0.0327(4) Uani 1 1 d . . .
C35 C 1.15008(17) 0.18297(12) 0.95795(19) 0.0454(6) Uani 1 1 d . . .
H35 H 1.1757 0.2279 0.9779 0.054 Uiso 1 1 calc R . .
C36 C 1.05851(16) 0.17737(11) 0.91190(18) 0.0403(5) Uani 1 1 d . . .
H36 H 1.0214 0.2192 0.8993 0.048 Uiso 1 1 calc R . .
F40 F 0.91170(10) 0.15074(8) 0.18436(8) 0.0472(4) Uani 1 1 d . . .
C41 C 0.81741(13) 0.12571(10) 0.43088(12) 0.0234(4) Uani 1 1 d . . .
C42 C 0.85025(15) 0.19062(11) 0.40489(14) 0.0322(4) Uani 1 1 d . . .
H42 H 0.8506 0.2301 0.4447 0.039 Uiso 1 1 calc R . .
C43 C 0.88258(17) 0.19929(12) 0.32226(15) 0.0374(5) Uani 1 1 d . . .
H43 H 0.9055 0.2440 0.3050 0.045 Uiso 1 1 calc R . .
C44 C 0.88076(14) 0.14202(13) 0.26629(13) 0.0330(5) Uani 1 1 d . . .
C45 C 0.8485(2) 0.07699(14) 0.28831(17) 0.0511(7) Uani 1 1 d . . .
H45 H 0.8477 0.0381 0.2475 0.061 Uiso 1 1 calc R . .
C46 C 0.8168(2) 0.06901(12) 0.37141(16) 0.0477(6) Uani 1 1 d . . .
H46 H 0.7943 0.0240 0.3880 0.057 Uiso 1 1 calc R . .
N5 N 0.67348(11) 0.01966(8) 0.71797(11) 0.0249(3) Uani 1 1 d . . .
O1 O 0.60810(12) -0.02023(8) 0.69617(13) 0.0369(4) Uani 0.916(3) 1 d P A 1
O1A O 0.6416(13) -0.0165(8) 0.7809(14) 0.0369(4) Uani 0.084(3) 1 d P A 2
N6 N 0.70053(10) 0.22527(7) 0.72300(10) 0.0203(3) Uani 1 1 d . . .
N7 N 0.67034(11) 0.33980(8) 0.70931(11) 0.0257(3) Uani 1 1 d . . .
C1 C 0.63484(14) 0.27345(9) 0.69871(14) 0.0263(4) Uani 1 1 d . A .
H1 H 0.5703 0.2628 0.6764 0.032 Uiso 1 1 calc R . .
C2 C 0.76427(14) 0.33344(10) 0.74245(16) 0.0333(5) Uani 1 1 d . A .
H2 H 0.8085 0.3710 0.7572 0.040 Uiso 1 1 calc R . .
C3 C 0.78216(14) 0.26281(10) 0.75020(16) 0.0314(4) Uani 1 1 d . A .
H3 H 0.8425 0.2424 0.7714 0.038 Uiso 1 1 calc R . .
C4 C 0.61985(16) 0.40687(10) 0.69063(18) 0.0395(5) Uani 1 1 d . A .
H4A H 0.5731 0.4019 0.6359 0.059 Uiso 1 1 calc R . .
H4B H 0.6655 0.4443 0.6813 0.059 Uiso 1 1 calc R . .
H4C H 0.5870 0.4194 0.7422 0.059 Uiso 1 1 calc R . .

loop_
_atom_site_aniso_label
_atom_site_aniso_U_11
_atom_site_aniso_U_22
_atom_site_aniso_U_33
_atom_site_aniso_U_23
_atom_site_aniso_U_13
_atom_site_aniso_U_12
Fe1 0.01672(12) 0.01871(11) 0.01577(12) -0.00049(9) 0.00171(9) 0.00103(9)
N1 0.0187(7) 0.0197(6) 0.0190(7) -0.0013(5) 0.0024(5) 0.0003(5)
N2 0.0193(7) 0.0200(6) 0.0165(7) 0.0001(5) 0.0018(5) 0.0004(5)
N3 0.0165(7) 0.0228(7) 0.0190(7) -0.0001(5) 0.0024(5) 0.0016(5)
N4 0.0177(7) 0.0213(7) 0.0176(7) -0.0019(5) 0.0015(5) 0.0012(5)
C(M1 0.0180(8) 0.0190(7) 0.0206(8) -0.0021(6) -0.0009(6) 0.0001(6)
C(M2 0.0215(8) 0.0213(8) 0.0180(8) 0.0009(6) 0.0042(7) 0.0010(6)
C(M3 0.0217(8) 0.0190(7) 0.0215(9) 0.0004(6) 0.0017(7) 0.0021(6)
C(M4 0.0245(9) 0.0214(8) 0.0187(8) -0.0023(6) 0.0044(7) -0.0013(6)
C(A1 0.0231(9) 0.0209(8) 0.0162(8) -0.0009(6) 0.0016(6) -0.0002(6)
C(A2 0.0226(8) 0.0178(7) 0.0187(8) -0.0008(6) -0.0012(6) 0.0001(6)
C(A3 0.0178(8) 0.0204(7) 0.0216(8) -0.0007(6) 0.0024(6) 0.0008(6)
C(A4 0.0192(8) 0.0217(8) 0.0195(8) 0.0009(6) 0.0040(6) 0.0014(6)
C(A5 0.0212(8) 0.0228(8) 0.0169(8) 0.0003(6) 0.0016(6) 0.0011(6)
C(A6 0.0184(8) 0.0221(8) 0.0189(8) 0.0002(6) -0.0001(6) 0.0009(6)
C(A7 0.0182(8) 0.0209(8) 0.0212(9) -0.0006(6) 0.0016(6) 0.0011(6)
C(A8 0.0198(8) 0.0207(7) 0.0205(8) -0.0015(6) 0.0043(6) 0.0011(6)
C(B1 0.0272(9) 0.0285(9) 0.0172(9) 0.0008(7) 0.0007(7) -0.0021(7)
C(B2 0.0245(9) 0.0286(9) 0.0181(9) 0.0009(7) -0.0012(7) -0.0020(7)
C(B3 0.0190(8) 0.0315(9) 0.0245(9) -0.0035(7) 0.0040(7) -0.0018(7)
C(B4 0.0214(9) 0.0299(9) 0.0227(9) -0.0010(7) 0.0057(7) -0.0006(7)
C(B5 0.0229(9) 0.0331(9) 0.0178(9) -0.0006(7) 0.0005(7) 0.0019(7)
C(B6 0.0224(9) 0.0331(9) 0.0177(9) -0.0001(7) -0.0007(7) 0.0022(7)
C(B7 0.0182(8) 0.0320(9) 0.0259(10) 0.0009(7) 0.0041(7) 0.0044(7)
C(B8 0.0211(9) 0.0323(9) 0.0245(9) -0.0010(7) 0.0077(7) 0.0028(7)
F10 0.0249(7) 0.0662(9) 0.0550(9) -0.0072(7) -0.0151(6) 0.0068(6)
C11 0.0193(8) 0.0245(8) 0.0207(9) -0.0016(7) 0.0001(7) 0.0008(6)
C12 0.0258(10) 0.0217(8) 0.0344(11) -0.0005(7) -0.0017(8) 0.0005(7)
C13 0.0267(10) 0.0296(9) 0.0327(11) -0.0029(8) -0.0044(8) -0.0052(8)
C14 0.0206(9) 0.0422(11) 0.0356(12) -0.0009(9) -0.0058(8) 0.0020(8)
C15 0.0364(13) 0.0491(14) 0.081(2) -0.0277(14) -0.0232(13) 0.0232(11)
C16 0.0354(12) 0.0356(11) 0.0643(17) -0.0240(11) -0.0178(11) 0.0119(9)
F20 0.0351(7) 0.0592(8) 0.0190(6) 0.0003(5) 0.0080(5) 0.0073(6)
C21 0.0194(8) 0.0276(8) 0.0179(8) 0.0003(6) 0.0029(7) -0.0002(6)
C22 0.0257(9) 0.0257(8) 0.0216(9) 0.0032(7) 0.0045(7) 0.0016(7)
C23 0.0281(10) 0.0310(9) 0.0259(10) -0.0038(8) 0.0058(8) 0.0034(8)
C24 0.0219(9) 0.0428(11) 0.0172(9) -0.0016(8) 0.0033(7) 0.0016(8)
C25 0.0394(12) 0.0367(10) 0.0268(10) 0.0112(8) 0.0099(9) 0.0076(9)
C26 0.0381(11) 0.0288(9) 0.0287(11) 0.0055(8) 0.0110(9) 0.0079(8)
F30 0.0208(6) 0.0703(10) 0.0508(9) -0.0064(7) -0.0091(6) -0.0048(6)
C31 0.0177(8) 0.0245(8) 0.0221(9) -0.0002(7) 0.0026(7) 0.0000(6)
C32 0.0242(10) 0.0248(9) 0.0432(12) -0.0034(8) -0.0049(9) 0.0013(7)
C33 0.0242(10) 0.0340(11) 0.0512(14) -0.0009(9) -0.0061(9) 0.0080(8)
C34 0.0178(9) 0.0474(12) 0.0313(11) -0.0037(9) -0.0017(8) -0.0027(8)
C35 0.0315(12) 0.0328(11) 0.0676(17) -0.0075(11) -0.0079(11) -0.0092(9)
C36 0.0300(11) 0.0254(10) 0.0614(16) -0.0015(9) -0.0082(10) -0.0004(8)
F40 0.0409(8) 0.0827(10) 0.0196(6) 0.0041(6) 0.0096(5) -0.0041(7)
C41 0.0218(9) 0.0308(9) 0.0180(8) -0.0006(7) 0.0040(7) 0.0008(7)
C42 0.0377(11) 0.0315(10) 0.0285(11) -0.0026(8) 0.0084(9) -0.0051(8)
C43 0.0423(13) 0.0407(11) 0.0309(11) 0.0052(9) 0.0115(10) -0.0076(9)
C44 0.0243(10) 0.0574(13) 0.0176(9) 0.0025(9) 0.0035(7) 0.0014(9)
C45 0.0785(19) 0.0464(14) 0.0343(13) -0.0121(10) 0.0281(13) -0.0053(13)
C46 0.0828(19) 0.0318(11) 0.0349(13) -0.0065(9) 0.0302(13) -0.0073(11)
N5 0.0295(9) 0.0189(7) 0.0267(8) 0.0002(6) 0.0054(7) 0.0027(6)
O1 0.0332(9) 0.0203(7) 0.0564(12) -0.0032(7) 0.0037(8) -0.0041(6)
O1A 0.0332(9) 0.0203(7) 0.0564(12) -0.0032(7) 0.0037(8) -0.0041(6)
N6 0.0213(7) 0.0198(6) 0.0200(7) -0.0014(5) 0.0037(6) -0.0011(5)
N7 0.0244(8) 0.0192(7) 0.0331(9) 0.0009(6) 0.0027(7) 0.0016(6)
C1 0.0224(9) 0.0219(8) 0.0331(11) -0.0013(7) -0.0008(8) -0.0004(7)
C2 0.0241(10) 0.0223(9) 0.0518(14) -0.0028(8) -0.0006(9) -0.0028(7)
C3 0.0210(9) 0.0234(9) 0.0476(13) -0.0020(8) -0.0030(8) -0.0018(7)
C4 0.0333(12) 0.0215(9) 0.0615(16) 0.0027(9) -0.0011(10) 0.0058(8)

loop_
_atom_type_symbol
_atom_type_description
_atom_type_scat_dispersion_real
_atom_type_scat_dispersion_imag
_atom_type_scat_source
C C .0033 .0016 'International Tables Vol C Tables 4.2.6.8 and 6.1.1.4'
H H .0000 .0000 'International Tables Vol C Tables 4.2.6.8 and 6.1.1.4'
N N .0061 .0033 'International Tables Vol C Tables 4.2.6.8 and 6.1.1.4'
O O .0106 .0060 'International Tables Vol C Tables 4.2.6.8 and 6.1.1.4'
F F .0171 .0103 'International Tables Vol C Tables 4.2.6.8 and 6.1.1.4'
Fe Fe .3463 .8444 'International Tables Vol C Tables 4.2.6.8 and 6.1.1.4'

loop_
_geom_angle_atom_site_label_1
_geom_angle_atom_site_label_2
_geom_angle_atom_site_label_3
_geom_angle
_geom_angle_site_symmetry_1
_geom_angle_site_symmetry_3
_geom_angle_publ_flag
N5 Fe1 N1 89.63(7) . . ?
N5 Fe1 N2 87.18(7) . . ?
N1 Fe1 N2 90.05(6) . . ?
N5 Fe1 N3 94.99(7) . . ?
N1 Fe1 N3 175.37(6) . . ?
N2 Fe1 N3 90.52(6) . . ?
N5 Fe1 N4 95.43(7) . . ?
N1 Fe1 N4 90.07(6) . . ?
N2 Fe1 N4 177.39(6) . . ?
N3 Fe1 N4 89.15(6) . . ?
N5 Fe1 N6 175.71(7) . . ?
N1 Fe1 N6 88.29(6) . . ?
N2 Fe1 N6 89.07(6) . . ?
N3 Fe1 N6 87.12(6) . . ?
N4 Fe1 N6 88.32(6) . . ?
C(A1 N1 C(A2 105.79(14) . . ?
C(A1 N1 Fe1 127.15(12) . . ?
C(A2 N1 Fe1 127.06(12) . . ?
C(A4 N2 C(A3 105.79(14) . . ?
C(A4 N2 Fe1 126.62(12) . . ?
C(A3 N2 Fe1 126.83(12) . . ?
C(A5 N3 C(A6 105.89(14) . . ?
C(A5 N3 Fe1 126.46(12) . . ?
C(A6 N3 Fe1 127.47(12) . . ?
C(A8 N4 C(A7 105.79(14) . . ?
C(A8 N4 Fe1 126.67(12) . . ?
C(A7 N4 Fe1 127.53(12) . . ?
C(A3 C(M1 C(A2 123.73(16) . . ?
C(A3 C(M1 C11 118.47(16) . . ?
C(A2 C(M1 C11 117.74(16) . . ?
C(A5 C(M2 C(A4 123.93(16) . . ?
C(A5 C(M2 C21 117.70(16) . . ?
C(A4 C(M2 C21 118.34(15) . . ?
C(A7 C(M3 C(A6 123.50(17) . . ?
C(A7 C(M3 C31 118.48(16) . . ?
C(A6 C(M3 C31 117.83(16) . . ?
C(A1 C(M4 C(A8 123.81(17) . . ?
C(A1 C(M4 C41 117.59(16) . . ?
C(A8 C(M4 C41 118.59(16) . . ?
N1 C(A1 C(M4 126.34(16) . . ?
N1 C(A1 C(B1 110.01(15) . . ?
C(M4 C(A1 C(B1 123.64(17) . . ?
N1 C(A2 C(M1 125.90(16) . . ?
N1 C(A2 C(B2 110.10(16) . . ?
C(M1 C(A2 C(B2 124.00(17) . . ?
N2 C(A3 C(M1 125.49(16) . . ?
N2 C(A3 C(B3 110.08(15) . . ?
C(M1 C(A3 C(B3 124.42(16) . . ?
N2 C(A4 C(M2 125.82(16) . . ?
N2 C(A4 C(B4 110.45(15) . . ?
C(M2 C(A4 C(B4 123.73(16) . . ?
N3 C(A5 C(M2 125.98(16) . . ?
N3 C(A5 C(B5 110.13(15) . . ?
C(M2 C(A5 C(B5 123.89(17) . . ?
N3 C(A6 C(M3 126.25(16) . . ?
N3 C(A6 C(B6 110.06(15) . . ?
C(M3 C(A6 C(B6 123.69(17) . . ?
N4 C(A7 C(M3 125.62(16) . . ?
N4 C(A7 C(B7 109.95(16) . . ?
C(M3 C(A7 C(B7 124.21(17) . . ?
N4 C(A8 C(M4 125.79(16) . . ?
N4 C(A8 C(B8 110.45(16) . . ?
C(M4 C(A8 C(B8 123.76(17) . . ?
C(B2 C(B1 C(A1 107.35(16) . . ?
C(B2 C(B1 H(B1 126.3 . . ?
C(A1 C(B1 H(B1 126.3 . . ?
C(B1 C(B2 C(A2 106.75(16) . . ?
C(B1 C(B2 H(B2 126.6 . . ?
C(A2 C(B2 H(B2 126.6 . . ?
C(B4 C(B3 C(A3 106.89(16) . . ?
C(B4 C(B3 H(B3 126.6 . . ?
C(A3 C(B3 H(B3 126.6 . . ?
C(B3 C(B4 C(A4 106.77(16) . . ?
C(B3 C(B4 H(B4 126.6 . . ?
C(A4 C(B4 H(B4 126.6 . . ?
C(B6 C(B5 C(A5 106.70(16) . . ?
C(B6 C(B5 H(B5 126.7 . . ?
C(A5 C(B5 H(B5 126.7 . . ?
C(B5 C(B6 C(A6 107.20(16) . . ?
C(B5 C(B6 H(B6 126.4 . . ?
C(A6 C(B6 H(B6 126.4 . . ?
C(B8 C(B7 C(A7 107.27(16) . . ?
C(B8 C(B7 H(B7 126.4 . . ?
C(A7 C(B7 H(B7 126.4 . . ?
C(B7 C(B8 C(A8 106.50(16) . . ?
C(B7 C(B8 H(B8 126.8 . . ?
C(A8 C(B8 H(B8 126.8 . . ?
C16 C11 C12 118.43(18) . . ?
C16 C11 C(M1 120.21(16) . . ?
C12 C11 C(M1 121.34(16) . . ?
C11 C12 C13 121.13(18) . . ?
C11 C12 H12 119.4 . . ?
C13 C12 H12 119.4 . . ?
C14 C13 C12 118.43(18) . . ?
C14 C13 H13 120.8 . . ?
C12 C13 H13 120.8 . . ?
F10 C14 C15 118.57(19) . . ?
F10 C14 C13 119.11(19) . . ?
C15 C14 C13 122.32(19) . . ?
C14 C15 C16 118.6(2) . . ?
C14 C15 H15 120.7 . . ?
C16 C15 H15 120.7 . . ?
C11 C16 C15 121.1(2) . . ?
C11 C16 H16 119.5 . . ?
C15 C16 H16 119.5 . . ?
C22 C21 C26 118.57(17) . . ?
C22 C21 C(M2 119.55(16) . . ?
C26 C21 C(M2 121.85(16) . . ?
C23 C22 C21 121.40(17) . . ?
C23 C22 H22 119.3 . . ?
C21 C22 H22 119.3 . . ?
C24 C23 C22 117.82(18) . . ?
C24 C23 H23 121.1 . . ?
C22 C23 H23 121.1 . . ?
F20 C24 C25 119.14(18) . . ?
F20 C24 C23 117.83(18) . . ?
C25 C24 C23 123.02(18) . . ?
C24 C25 C26 118.10(18) . . ?
C24 C25 H25 120.9 . . ?
C26 C25 H25 120.9 . . ?
C25 C26 C21 121.03(18) . . ?
C25 C26 H26 119.5 . . ?
C21 C26 H26 119.5 . . ?
C32 C31 C36 118.01(18) . . ?
C32 C31 C(M3 122.27(16) . . ?
C36 C31 C(M3 119.72(16) . . ?
C31 C32 C33 121.07(18) . . ?
C31 C32 H32 119.5 . . ?
C33 C32 H32 119.5 . . ?
C34 C33 C32 118.63(19) . . ?
C34 C33 H33 120.7 . . ?
C32 C33 H33 120.7 . . ?
F30 C34 C33 118.45(19) . . ?
F30 C34 C35 119.02(19) . . ?
C33 C34 C35 122.51(19) . . ?
C34 C35 C36 118.3(2) . . ?
C34 C35 H35 120.9 . . ?
C36 C35 H35 120.9 . . ?
C35 C36 C31 121.5(2) . . ?
C35 C36 H36 119.3 . . ?
C31 C36 H36 119.3 . . ?
C42 C41 C46 118.28(18) . . ?
C42 C41 C(M4 119.95(17) . . ?
C46 C41 C(M4 121.71(17) . . ?
C41 C42 C43 121.38(19) . . ?
C41 C42 H42 119.3 . . ?
C43 C42 H42 119.3 . . ?
C44 C43 C42 118.2(2) . . ?
C44 C43 H43 120.9 . . ?
C42 C43 H43 120.9 . . ?
C43 C44 C45 122.8(2) . . ?
C43 C44 F40 118.2(2) . . ?
C45 C44 F40 119.0(2) . . ?
C44 C45 C46 118.4(2) . . ?
C44 C45 H45 120.8 . . ?
C46 C45 H45 120.8 . . ?
C45 C46 C41 121.0(2) . . ?
C45 C46 H46 119.5 . . ?
C41 C46 H46 119.5 . . ?
O1 N5 O1A 62.0(8) . . ?
O1 N5 Fe1 136.54(14) . . ?
O1A N5 Fe1 124.3(8) . . ?
C1 N6 C3 105.24(15) . . ?
C1 N6 Fe1 130.04(12) . . ?
C3 N6 Fe1 124.71(12) . . ?
C1 N7 C2 106.97(15) . . ?
C1 N7 C4 127.92(17) . . ?
C2 N7 C4 125.11(16) . . ?
N6 C1 N7 111.63(16) . . ?
N6 C1 H1 124.2 . . ?
N7 C1 H1 124.2 . . ?
C3 C2 N7 106.23(17) . . ?
C3 C2 H2 126.9 . . ?
N7 C2 H2 126.9 . . ?
C2 C3 N6 109.92(17) . . ?
C2 C3 H3 125.0 . . ?
N6 C3 H3 125.0 . . ?
N7 C4 H4A 109.5 . . ?
N7 C4 H4B 109.5 . . ?
H4A C4 H4B 109.5 . . ?
N7 C4 H4C 109.5 . . ?
H4A C4 H4C 109.5 . . ?
H4B C4 H4C 109.5 . . ?

loop_
_geom_bond_atom_site_label_1
_geom_bond_atom_site_label_2
_geom_bond_distance
_geom_bond_site_symmetry_2
_geom_bond_publ_flag
Fe1 N5 1.7558(15) . ?
Fe1 N1 1.9868(15) . ?
Fe1 N2 1.9956(15) . ?
Fe1 N3 2.0027(15) . ?
Fe1 N4 2.0210(15) . ?
Fe1 N6 2.1325(14) . ?
N1 C(A1 1.370(2) . ?
N1 C(A2 1.375(2) . ?
N2 C(A4 1.367(2) . ?
N2 C(A3 1.373(2) . ?
N3 C(A5 1.369(2) . ?
N3 C(A6 1.372(2) . ?
N4 C(A8 1.368(2) . ?
N4 C(A7 1.372(2) . ?
C(M1 C(A3 1.390(2) . ?
C(M1 C(A2 1.390(2) . ?
C(M1 C11 1.493(2) . ?
C(M2 C(A5 1.391(2) . ?
C(M2 C(A4 1.394(2) . ?
C(M2 C21 1.491(2) . ?
C(M3 C(A7 1.388(3) . ?
C(M3 C(A6 1.395(2) . ?
C(M3 C31 1.492(2) . ?
C(M4 C(A1 1.389(3) . ?
C(M4 C(A8 1.393(2) . ?
C(M4 C41 1.490(2) . ?
C(A1 C(B1 1.438(2) . ?
C(A2 C(B2 1.440(2) . ?
C(A3 C(B3 1.438(2) . ?
C(A4 C(B4 1.436(2) . ?
C(A5 C(B5 1.440(2) . ?
C(A6 C(B6 1.433(2) . ?
C(A7 C(B7 1.437(2) . ?
C(A8 C(B8 1.439(2) . ?
C(B1 C(B2 1.345(3) . ?
C(B1 H(B1 0.9500 . ?
C(B2 H(B2 0.9500 . ?
C(B3 C(B4 1.353(3) . ?
C(B3 H(B3 0.9500 . ?
C(B4 H(B4 0.9500 . ?
C(B5 C(B6 1.350(3) . ?
C(B5 H(B5 0.9500 . ?
C(B6 H(B6 0.9500 . ?
C(B7 C(B8 1.350(3) . ?
C(B7 H(B7 0.9500 . ?
C(B8 H(B8 0.9500 . ?
F10 C14 1.360(2) . ?
C11 C16 1.378(3) . ?
C11 C12 1.382(3) . ?
C12 C13 1.383(3) . ?
C12 H12 0.9500 . ?
C13 C14 1.363(3) . ?
C13 H13 0.9500 . ?
C14 C15 1.362(3) . ?
C15 C16 1.383(3) . ?
C15 H15 0.9500 . ?
C16 H16 0.9500 . ?
F20 C24 1.352(2) . ?
C21 C22 1.385(2) . ?
C21 C26 1.388(3) . ?
C22 C23 1.384(3) . ?
C22 H22 0.9500 . ?
C23 C24 1.371(3) . ?
C23 H23 0.9500 . ?
C24 C25 1.370(3) . ?
C25 C26 1.386(3) . ?
C25 H25 0.9500 . ?
C26 H26 0.9500 . ?
F30 C34 1.357(2) . ?
C31 C32 1.381(3) . ?
C31 C36 1.387(3) . ?
C32 C33 1.389(3) . ?
C32 H32 0.9500 . ?
C33 C34 1.359(3) . ?
C33 H33 0.9500 . ?
C34 C35 1.363(3) . ?
C35 C36 1.384(3) . ?
C35 H35 0.9500 . ?
C36 H36 0.9500 . ?
F40 C44 1.362(2) . ?
C41 C42 1.381(3) . ?
C41 C46 1.385(3) . ?
C42 C43 1.381(3) . ?
C42 H42 0.9500 . ?
C43 C44 1.360(3) . ?
C43 H43 0.9500 . ?
C44 C45 1.362(3) . ?
C45 C46 1.382(3) . ?
C45 H45 0.9500 . ?
C46 H46 0.9500 . ?
N5 O1 1.201(2) . ?
N5 O1A 1.289(19) . ?
N6 C1 1.313(2) . ?
N6 C3 1.367(2) . ?
N7 C1 1.346(2) . ?
N7 C2 1.358(3) . ?
N7 C4 1.458(2) . ?
C1 H1 0.9500 . ?
C2 C3 1.354(3) . ?
C2 H2 0.9500 . ?
C3 H3 0.9500 . ?
C4 H4A 0.9800 . ?
C4 H4B 0.9800 . ?
C4 H4C 0.9800 . ?
